data_2230757
loop_
_publ_author_name
'\<Cernochov\'a, Jarmila'
'\<Cablov\'a, Andrea'
'Rouchal, Michal'
'Ne\<cas, Marek'
'V\'icha, Robert'

_publ_section_title
;
 1-(Bromomethyl)adamantane
;
_journal_coeditor_code JH2298
_journal_issue 7
_journal_name_full 'Acta Crystallographica Section E'
_journal_page_first o1820
_journal_paper_doi 10.1107/S1600536811023695
_journal_volume 67
_journal_year 2011
_chemical_formula_iupac 'C11 H17 Br'
_chemical_formula_moiety 'C11 H17 Br'
_chemical_formula_sum 'C11 H17 Br'
_chemical_formula_weight 229.16
_chemical_melting_point 315
_chemical_name_systematic
;
1-(bromomethyl)adamantane
;
_space_group_IT_number 12
_symmetry_cell_setting monoclinic
_symmetry_space_group_name_Hall '-C 2y'
_symmetry_space_group_name_H-M 'C 1 2/m 1'
_atom_sites_solution_hydrogens geom
_atom_sites_solution_primary direct
_atom_sites_solution_secondary difmap
_cell_angle_alpha 90.00
_cell_angle_beta 101.801(3)
_cell_angle_gamma 90.00
_cell_formula_units_Z 4
_cell_length_a 10.7250(3)
_cell_length_b 7.0066(3)
_cell_length_c 13.4479(4)
_cell_measurement_reflns_used 4311
_cell_measurement_temperature 120(2)
_cell_measurement_theta_max 27.1646
_cell_measurement_theta_min 3.0882
_cell_volume 989.19(6)
_computing_cell_refinement 'CrysAlis RED (Oxford Diffraction, 2009)'
_computing_data_collection 'CrysAlis CCD (Oxford Diffraction, 2009)'
_computing_data_reduction 'CrysAlis RED (Oxford Diffraction, 2009)'
_computing_molecular_graphics 'ORTEP-3 (Farrugia, 1997) and Mercury (Macrae <i>et al.</i>, 2008)'
_computing_publication_material 'SHELXL97 (Sheldrick, 2008)'
_computing_structure_refinement 'SHELXL97 (Sheldrick, 2008)'
_computing_structure_solution 'SHELXS97 (Sheldrick, 2008)'
_diffrn_ambient_temperature 120(2)
_diffrn_detector_area_resol_mean 8.4353
_diffrn_measured_fraction_theta_full 0.999
_diffrn_measured_fraction_theta_max 0.999
_diffrn_measurement_device_type 'Oxford Diffraction Xcalibur Sapphire2'
_diffrn_measurement_method \w
_diffrn_radiation_monochromator graphite
_diffrn_radiation_source 'Enhance (Mo) X-ray Source'
_diffrn_radiation_type MoK\a
_diffrn_radiation_wavelength 0.71073
_diffrn_reflns_av_R_equivalents 0.0144
_diffrn_reflns_av_sigmaI/netI 0.0111
_diffrn_reflns_limit_h_max 12
_diffrn_reflns_limit_h_min -12
_diffrn_reflns_limit_k_max 4
_diffrn_reflns_limit_k_min -8
_diffrn_reflns_limit_l_max 15
_diffrn_reflns_limit_l_min -15
_diffrn_reflns_number 5102
_diffrn_reflns_theta_full 24.98
_diffrn_reflns_theta_max 24.98
_diffrn_reflns_theta_min 3.10
_diffrn_standards_decay_% 0
_diffrn_standards_interval_count 0
_diffrn_standards_interval_time 0
_diffrn_standards_number 0
_exptl_absorpt_coefficient_mu 4.099
_exptl_absorpt_correction_T_max 1.00000
_exptl_absorpt_correction_T_min 0.47976
_exptl_absorpt_correction_type multi-scan
_exptl_absorpt_process_details '(CrysAlis RED; Oxford Diffraction, 2009)'
_exptl_crystal_colour colourless
_exptl_crystal_density_diffrn 1.539
_exptl_crystal_density_method 'not measured'
_exptl_crystal_description block
_exptl_crystal_F_000 472
_exptl_crystal_size_max 0.40
_exptl_crystal_size_mid 0.40
_exptl_crystal_size_min 0.30
_refine_diff_density_max 0.280
_refine_diff_density_min -0.289
_refine_ls_extinction_method none
_refine_ls_goodness_of_fit_ref 1.081
_refine_ls_hydrogen_treatment constr
_refine_ls_matrix_type full
_refine_ls_number_parameters 64
_refine_ls_number_reflns 951
_refine_ls_number_restraints 0
_refine_ls_restrained_S_all 1.081
_refine_ls_R_factor_all 0.0177
_refine_ls_R_factor_gt 0.0167
_refine_ls_shift/su_max 0.000
_refine_ls_shift/su_mean 0.000
_refine_ls_structure_factor_coef Fsqd
_refine_ls_weighting_details 'calc w=1/[\s^2^(Fo^2^)+(0.0290P)^2^+0.8238P] where P=(Fo^2^+2Fc^2^)/3'
_refine_ls_weighting_scheme calc
_refine_ls_wR_factor_gt 0.0477
_refine_ls_wR_factor_ref 0.0478
_reflns_number_gt 900
_reflns_number_total 951
_reflns_threshold_expression I>2\s(I)
_cod_data_source_file jh2298.cif
_cod_data_source_block I
_cod_original_sg_symbol_H-M 'C 2/m'
_cod_database_code 2230757
_cod_database_fobs_code 2230757

loop_
_symmetry_equiv_pos_as_xyz
'x, y, z'
'-x, y, -z'
'x+1/2, y+1/2, z'
'-x+1/2, y+1/2, -z'
'-x, -y, -z'
'x, -y, z'
'-x+1/2, -y+1/2, -z'
'x+1/2, -y+1/2, z'

loop_
_atom_site_type_symbol
_atom_site_label
_atom_site_fract_x
_atom_site_fract_y
_atom_site_fract_z
_atom_site_U_iso_or_equiv
_atom_site_adp_type
_atom_site_calc_flag
_atom_site_refinement_flags
_atom_site_occupancy
_atom_site_symmetry_multiplicity
_atom_site_disorder_assembly
_atom_site_disorder_group
Br Br1 0.35255(2) 0.0000 0.046661(18) 0.02707(11) Uani d S 1 2 . .
C C1 0.1776(2) 0.0000 0.18798(16) 0.0146(5) Uani d S 1 2 . .
C C2 0.0362(2) 0.0000 0.19634(17) 0.0175(5) Uani d S 1 2 . .
H H2A -0.0068 0.1144 0.1621 0.021 Uiso calc PR 0.50 1 . .
H H2B -0.0068 -0.1144 0.1621 0.021 Uiso calc PR 0.50 1 . .
C C3 0.0259(2) 0.0000 0.30840(17) 0.0188(5) Uani d S 1 2 . .
H H3 -0.0660 0.0000 0.3130 0.023 Uiso calc SR 1 2 . .
C C4 0.09066(14) 0.1784(3) 0.36097(12) 0.0199(4) Uani d . 1 1 . .
H H4A 0.0834 0.1794 0.4332 0.024 Uiso calc R 1 1 . .
H H4B 0.0483 0.2943 0.3279 0.024 Uiso calc R 1 1 . .
C C5 0.23165(14) 0.1783(3) 0.35368(12) 0.0169(4) Uani d . 1 1 . .
H H5 0.2742 0.2948 0.3878 0.020 Uiso calc R 1 1 . .
C C6 0.24109(14) 0.1789(2) 0.24137(12) 0.0163(3) Uani d . 1 1 . .
H H6A 0.1988 0.2942 0.2077 0.020 Uiso calc R 1 1 . .
H H6B 0.3318 0.1824 0.2360 0.020 Uiso calc R 1 1 . .
C C7 0.2966(2) 0.0000 0.40589(17) 0.0183(5) Uani d S 1 2 . .
H H7A 0.3878 0.0000 0.4021 0.022 Uiso calc SR 1 2 . .
H H7B 0.2908 0.0000 0.4784 0.022 Uiso calc SR 1 2 . .
C C8 0.1790(2) 0.0000 0.07521(18) 0.0202(5) Uani d S 1 2 . .
H H8A 0.1329 0.1141 0.0435 0.024 Uiso calc PR 0.50 1 . .
H H8B 0.1329 -0.1141 0.0435 0.024 Uiso calc PR 0.50 1 . .

loop_
_atom_site_aniso_label
_atom_site_aniso_U_11
_atom_site_aniso_U_22
_atom_site_aniso_U_33
_atom_site_aniso_U_12
_atom_site_aniso_U_13
_atom_site_aniso_U_23
Br1 0.03772(17) 0.02270(17) 0.02531(16) 0.000 0.01703(11) 0.000
C1 0.0154(10) 0.0148(12) 0.0125(11) 0.000 0.0004(8) 0.000
C2 0.0128(10) 0.0162(12) 0.0204(12) 0.000 -0.0037(9) 0.000
C3 0.0106(10) 0.0236(13) 0.0214(12) 0.000 0.0015(9) 0.000
C4 0.0163(7) 0.0228(10) 0.0203(8) 0.0031(7) 0.0034(6) -0.0032(7)
C5 0.0148(7) 0.0176(9) 0.0173(8) -0.0026(7) 0.0010(6) -0.0046(7)
C6 0.0157(7) 0.0145(8) 0.0178(8) -0.0012(7) 0.0014(6) -0.0001(7)
C7 0.0132(10) 0.0273(14) 0.0135(11) 0.000 0.0004(8) 0.000
C8 0.0230(11) 0.0195(13) 0.0167(11) 0.000 0.0010(9) 0.000

loop_
_atom_type_symbol
_atom_type_description
_atom_type_scat_dispersion_real
_atom_type_scat_dispersion_imag
_atom_type_scat_source
C C 0.0033 0.0016 'International Tables Vol C Tables 4.2.6.8 and 6.1.1.4'
H H 0.0000 0.0000 'International Tables Vol C Tables 4.2.6.8 and 6.1.1.4'
Br Br -0.2901 2.4595 'International Tables Vol C Tables 4.2.6.8 and 6.1.1.4'

loop_
_geom_angle_atom_site_label_1
_geom_angle_atom_site_label_2
_geom_angle_atom_site_label_3
_geom_angle_site_symmetry_1
_geom_angle_site_symmetry_3
_geom_angle
_geom_angle_publ_flag
C8 C1 C6 . . 111.91(12) ?
C8 C1 C6 . 6 111.91(12) ?
C6 C1 C6 . 6 109.67(17) ?
C8 C1 C2 . . 106.47(17) ?
C6 C1 C2 . . 108.36(12) ?
C6 C1 C2 6 . 108.36(12) ?
C3 C2 C1 . . 109.91(17) ?
C3 C2 H2A . . 109.7 ?
C1 C2 H2A . . 109.7 ?
C3 C2 H2B . . 109.7 ?
C1 C2 H2B . . 109.7 ?
H2A C2 H2B . . 108.2 ?
C4 C3 C4 . 6 109.48(18) ?
C4 C3 C2 . . 109.69(12) ?
C4 C3 C2 6 . 109.69(12) ?
C4 C3 H3 . . 109.3 ?
C4 C3 H3 6 . 109.3 ?
C2 C3 H3 . . 109.3 ?
C3 C4 C5 . . 109.26(14) ?
C3 C4 H4A . . 109.8 ?
C5 C4 H4A . . 109.8 ?
C3 C4 H4B . . 109.8 ?
C5 C4 H4B . . 109.8 ?
H4A C4 H4B . . 108.3 ?
C7 C5 C6 . . 109.78(14) ?
C7 C5 C4 . . 109.45(14) ?
C6 C5 C4 . . 109.09(12) ?
C7 C5 H5 . . 109.5 ?
C6 C5 H5 . . 109.5 ?
C4 C5 H5 . . 109.5 ?
C1 C6 C5 . . 110.28(14) ?
C1 C6 H6A . . 109.6 ?
C5 C6 H6A . . 109.6 ?
C1 C6 H6B . . 109.6 ?
C5 C6 H6B . . 109.6 ?
H6A C6 H6B . . 108.1 ?
C5 C7 C5 6 . 109.57(17) ?
C5 C7 H7A 6 . 109.8 ?
C5 C7 H7A . . 109.8 ?
C5 C7 H7B 6 . 109.8 ?
C5 C7 H7B . . 109.8 ?
H7A C7 H7B . . 108.2 ?
C1 C8 Br1 . . 113.35(15) ?
C1 C8 H8A . . 108.9 ?
Br1 C8 H8A . . 108.9 ?
C1 C8 H8B . . 108.9 ?
Br1 C8 H8B . . 108.9 ?
H8A C8 H8B . . 107.7 ?

loop_
_geom_bond_atom_site_label_1
_geom_bond_atom_site_label_2
_geom_bond_site_symmetry_2
_geom_bond_distance
_geom_bond_publ_flag
Br1 C8 . 1.975(2) ?
C1 C8 . 1.520(3) ?
C1 C6 . 1.533(2) ?
C1 C6 6 1.533(2) ?
C1 C2 . 1.544(3) ?
C2 C3 . 1.533(3) ?
C2 H2A . 0.9900 ?
C2 H2B . 0.9900 ?
C3 C4 . 1.531(2) ?
C3 C4 6 1.531(2) ?
C3 H3 . 1.0000 ?
C4 C5 . 1.535(2) ?
C4 H4A . 0.9900 ?
C4 H4B . 0.9900 ?
C5 C7 . 1.529(2) ?
C5 C6 . 1.534(2) ?
C5 H5 . 1.0000 ?
C6 H6A . 0.9900 ?
C6 H6B . 0.9900 ?
C7 C5 6 1.529(2) ?
C7 H7A . 0.9900 ?
C7 H7B . 0.9900 ?
C8 H8A . 0.9900 ?
C8 H8B . 0.9900 ?
